data_4506391
loop_
_publ_author_name
'Ke, Chun-Hung'
'Lin, Guan-Ru'
'Kuo, Bing-Chiuan'
'Lee, Hon Man'

_publ_section_title
;
 Coordination Polymers with Bulky Bis(imidazole) and Aromatic Carboxylate
 Ligands: Diversity in Metal-Containing Nodes and Three-Dimensional Net
 Topologies
;
_journal_issue 7
_journal_name_full 'Crystal Growth &amp; Design'
_journal_page_first 3758
_journal_paper_doi 10.1021/cg300559p
_journal_volume 12
_journal_year 2012
_chemical_formula_moiety 'C76 H52 Co3 N12 O16 S2'
_chemical_formula_sum 'C76 H52 Co3 N12 O16 S2'
_chemical_formula_weight 1630.21
_space_group_IT_number 2
_symmetry_cell_setting triclinic
_symmetry_Int_Tables_number 2
_symmetry_space_group_name_Hall '-P 1'
_symmetry_space_group_name_H-M 'P -1'
_atom_sites_solution_hydrogens geom
_atom_sites_solution_primary direct
_atom_sites_solution_secondary difmap
_audit_creation_method SHELXL-97
_cell_angle_alpha 80.535(8)
_cell_angle_beta 72.638(6)
_cell_angle_gamma 84.240(7)
_cell_formula_units_Z 1
_cell_length_a 9.388(3)
_cell_length_b 13.353(5)
_cell_length_c 14.644(5)
_cell_measurement_reflns_used 2155
_cell_measurement_temperature 150(2)
_cell_measurement_theta_max 27.6
_cell_measurement_theta_min 2.6
_cell_volume 1725.7(10)
_computing_cell_refinement 'SAINT (Bruker, 2007)'
_computing_data_collection 'APEX2 (Bruker, 2007)'
_computing_data_reduction 'SAINT (Bruker, 2007)'
_computing_molecular_graphics 'SHELXTL (Sheldrick, 2008)'
_computing_publication_material 'DIAMOND (Brandenburg, 2006)'
_computing_structure_refinement 'SHELXTL (Sheldrick, 2008)'
_computing_structure_solution 'SHELXTL (Sheldrick, 2008)'
_diffrn_ambient_temperature 150(2)
_diffrn_measured_fraction_theta_full 0.950
_diffrn_measured_fraction_theta_max 0.950
_diffrn_measurement_device_type 'Bruker SMART APEXII'
_diffrn_measurement_method \w
_diffrn_radiation_monochromator graphite
_diffrn_radiation_probe x-ray
_diffrn_radiation_type MoK\a
_diffrn_radiation_wavelength 0.71073
_diffrn_reflns_av_R_equivalents 0.0508
_diffrn_reflns_av_sigmaI/netI 0.0964
_diffrn_reflns_limit_h_max 9
_diffrn_reflns_limit_h_min -11
_diffrn_reflns_limit_k_max 17
_diffrn_reflns_limit_k_min -13
_diffrn_reflns_limit_l_max 16
_diffrn_reflns_limit_l_min -18
_diffrn_reflns_number 11051
_diffrn_reflns_theta_full 27.00
_diffrn_reflns_theta_max 27.00
_diffrn_reflns_theta_min 1.98
_diffrn_source 'fine-focus sealed tube'
_diffrn_standards_decay_% 0
_diffrn_standards_interval_count 0
_diffrn_standards_interval_time 0
_diffrn_standards_number 0
_exptl_absorpt_coefficient_mu 0.855
_exptl_absorpt_correction_T_max 0.8544
_exptl_absorpt_correction_T_min 0.8409
_exptl_absorpt_correction_type multi-scan
_exptl_absorpt_process_details 'SADABS (Sheldrick, 2003)'
_exptl_crystal_density_diffrn 1.569
_exptl_crystal_density_method 'not measured'
_exptl_crystal_F_000 833
_exptl_crystal_size_max 0.21
_exptl_crystal_size_mid 0.20
_exptl_crystal_size_min 0.19
_refine_diff_density_max 2.198
_refine_diff_density_min -0.985
_refine_diff_density_rms 0.175
_refine_ls_extinction_method none
_refine_ls_goodness_of_fit_ref 1.015
_refine_ls_hydrogen_treatment constr
_refine_ls_matrix_type full
_refine_ls_number_parameters 493
_refine_ls_number_reflns 7144
_refine_ls_number_restraints 0
_refine_ls_restrained_S_all 1.015
_refine_ls_R_factor_all 0.0909
_refine_ls_R_factor_gt 0.0675
_refine_ls_shift/su_max 0.000
_refine_ls_shift/su_mean 0.000
_refine_ls_structure_factor_coef Fsqd
_refine_ls_weighting_details 'calc w=1/[\s^2^(Fo^2^)+(0.1184P)^2^+0.0000P] where P=(Fo^2^+2Fc^2^)/3'
_refine_ls_weighting_scheme calc
_refine_ls_wR_factor_gt 0.1821
_refine_ls_wR_factor_ref 0.1996
_reflns_number_gt 5195
_reflns_number_total 7144
_reflns_threshold_expression I>2\s
_cod_data_source_file cg300559p_si_005.cif
_cod_data_source_block da66
_cod_original_cell_volume 1725.8(11)
_cod_database_code 4506391

loop_
_symmetry_equiv_pos_as_xyz
'x, y, z'
'-x, -y, -z'

loop_
_atom_site_label
_atom_site_type_symbol
_atom_site_fract_x
_atom_site_fract_y
_atom_site_fract_z
_atom_site_U_iso_or_equiv
_atom_site_adp_type
_atom_site_occupancy
_atom_site_symmetry_multiplicity
_atom_site_calc_flag
_atom_site_refinement_flags
C1 C 0.4207(5) 0.1571(3) 0.2582(3) 0.0211(9) Uani 1 1 d .
H1 H 0.4902 0.1655 0.1956 0.025 Uiso 1 1 calc R
C2 C 0.2345(5) 0.1804(3) 0.3809(3) 0.0190(9) Uani 1 1 d .
H2 H 0.1465 0.2097 0.4210 0.023 Uiso 1 1 calc R
C3 C 0.3089(5) 0.0940(4) 0.4078(3) 0.0214(9) Uani 1 1 d .
H3 H 0.2838 0.0520 0.4687 0.026 Uiso 1 1 calc R
C4 C 0.5375(5) -0.0046(3) 0.3223(3) 0.0198(9) Uani 1 1 d .
C5 C 0.4978(5) -0.0973(3) 0.3067(3) 0.0212(9) Uani 1 1 d .
C6 C 0.3582(5) -0.1094(4) 0.2893(3) 0.0268(10) Uani 1 1 d .
H6 H 0.2891 -0.0526 0.2873 0.032 Uiso 1 1 calc R
C7 C 0.3242(6) -0.2010(4) 0.2759(4) 0.0313(12) Uani 1 1 d .
H7 H 0.2314 -0.2077 0.2644 0.038 Uiso 1 1 calc R
C8 C 0.4248(6) -0.2870(4) 0.2787(3) 0.0286(11) Uani 1 1 d .
H8 H 0.3981 -0.3507 0.2699 0.034 Uiso 1 1 calc R
C9 C 0.5584(5) -0.2796(4) 0.2938(3) 0.0228(10) Uani 1 1 d .
H9 H 0.6244 -0.3382 0.2959 0.027 Uiso 1 1 calc R
C10 C 0.6010(5) -0.1844(3) 0.3066(3) 0.0192(9) Uani 1 1 d .
C11 C 0.1303(5) 0.1972(4) 0.1146(3) 0.0217(10) Uani 1 1 d .
H11 H 0.0629 0.1734 0.1753 0.026 Uiso 1 1 calc R
C12 C 0.2979(5) 0.2833(3) 0.0031(3) 0.0202(9) Uani 1 1 d .
H12 H 0.3709 0.3316 -0.0285 0.024 Uiso 1 1 calc R
C13 C 0.2519(5) 0.2156(3) -0.0400(3) 0.0213(10) Uani 1 1 d .
H13 H 0.2859 0.2077 -0.1065 0.026 Uiso 1 1 calc R
C14 C 0.0704(5) 0.0782(4) 0.0177(3) 0.0213(9) Uani 1 1 d .
C15 C -0.0731(5) 0.0992(3) 0.0047(3) 0.0215(10) Uani 1 1 d .
C16 C -0.1436(5) 0.0175(3) -0.0135(3) 0.0211(9) Uani 1 1 d .
C17 C -0.2887(5) 0.0383(4) -0.0284(3) 0.0256(10) Uani 1 1 d .
H17 H -0.3382 -0.0145 -0.0408 0.031 Uiso 1 1 calc R
C18 C -0.3551(5) 0.1325(4) -0.0251(4) 0.0317(11) Uani 1 1 d .
H18 H -0.4503 0.1454 -0.0362 0.038 Uiso 1 1 calc R
C19 C -0.2865(5) 0.2121(4) -0.0054(4) 0.0286(11) Uani 1 1 d .
H19 H -0.3367 0.2775 -0.0023 0.034 Uiso 1 1 calc R
C20 C -0.1495(5) 0.1966(4) 0.0093(3) 0.0250(10) Uani 1 1 d .
H20 H -0.1045 0.2510 0.0228 0.030 Uiso 1 1 calc R
C21 C -0.0625(4) 0.3684(3) 0.3531(3) 0.0140(8) Uani 1 1 d .
C22 C -0.2259(4) 0.3864(3) 0.3546(3) 0.0151(8) Uani 1 1 d .
C23 C -0.2634(4) 0.4048(3) 0.2680(3) 0.0155(8) Uani 1 1 d .
H23 H -0.1861 0.4035 0.2089 0.019 Uiso 1 1 calc R
C24 C -0.4097(4) 0.4249(3) 0.2652(3) 0.0131(8) Uani 1 1 d .
C25 C -0.5262(4) 0.4270(3) 0.3536(3) 0.0141(8) Uani 1 1 d .
C26 C -0.6901(4) 0.4553(3) 0.3608(3) 0.0118(8) Uani 1 1 d .
C27 C -0.4853(5) 0.4050(3) 0.4390(3) 0.0160(9) Uani 1 1 d .
H27 H -0.5617 0.4042 0.4987 0.019 Uiso 1 1 calc R
C28 C -0.3385(4) 0.3843(3) 0.4411(3) 0.0159(9) Uani 1 1 d .
H28 H -0.3155 0.3688 0.5010 0.019 Uiso 1 1 calc R
C29 C 0.1421(5) 0.3140(3) 0.5945(3) 0.0190(9) Uani 1 1 d .
H29 H 0.1979 0.3016 0.5313 0.023 Uiso 1 1 calc R
C30 C -0.0105(5) 0.3795(3) 0.7113(3) 0.0232(10) Uani 1 1 d .
H30 H -0.0852 0.4234 0.7465 0.028 Uiso 1 1 calc R
C31 C 0.0604(5) 0.3000(4) 0.7511(3) 0.0277(11) Uani 1 1 d .
H31 H 0.0457 0.2777 0.8181 0.033 Uiso 1 1 calc R
C32 C 0.2598(5) 0.1710(3) 0.6798(3) 0.0184(9) Uani 1 1 d .
C33 C 0.2205(5) 0.0782(3) 0.6660(3) 0.0213(10) Uani 1 1 d .
C34 C 0.0794(5) 0.0663(4) 0.6510(3) 0.0270(11) Uani 1 1 d .
H34 H 0.0076 0.1219 0.6532 0.032 Uiso 1 1 calc R
C35 C 0.0486(6) -0.0254(4) 0.6335(4) 0.0364(13) Uani 1 1 d .
H35 H -0.0459 -0.0330 0.6248 0.044 Uiso 1 1 calc R
C36 C 0.1533(6) -0.1084(4) 0.6279(4) 0.0352(13) Uani 1 1 d .
H36 H 0.1301 -0.1706 0.6136 0.042 Uiso 1 1 calc R
C37 C 0.2876(5) -0.1008(4) 0.6428(4) 0.0294(11) Uani 1 1 d .
H37 H 0.3568 -0.1581 0.6400 0.035 Uiso 1 1 calc R
C38 C 0.3254(5) -0.0078(3) 0.6624(3) 0.0221(10) Uani 1 1 d .
Co1 Co 0.0000 0.5000 0.5000 0.0126(2) Uani 1 2 d S
Co2 Co 0.24420(6) 0.35363(4) 0.20405(4) 0.01289(17) Uani 1 1 d .
N1 N 0.2218(4) 0.2707(3) 0.1001(2) 0.0170(7) Uani 1 1 d .
N2 N 0.1454(4) 0.1603(3) 0.0317(3) 0.0195(8) Uani 1 1 d .
N3 N 0.3045(4) 0.2198(3) 0.2871(2) 0.0171(7) Uani 1 1 d .
N4 N 0.4290(4) 0.0794(3) 0.3284(3) 0.0199(8) Uani 1 1 d .
N5 N 0.0404(4) 0.3886(3) 0.6121(2) 0.0156(7) Uani 1 1 d .
N6 N 0.1588(4) 0.2570(3) 0.6756(2) 0.0186(8) Uani 1 1 d .
O1 O 0.4786(3) 0.3646(2) 0.1391(2) 0.0147(6) Uani 1 1 d .
O2 O 0.2160(3) 0.4955(2) 0.1167(2) 0.0219(7) Uani 1 1 d .
O3 O 0.2640(3) 0.4511(2) 0.2914(2) 0.0137(6) Uani 1 1 d .
O4 O 0.0224(3) 0.3411(2) 0.2762(2) 0.0185(6) Uani 1 1 d .
O5 O -0.0275(3) 0.3778(2) 0.4273(2) 0.0174(6) Uani 1 1 d .
O6 O -0.2845(3) 0.4424(3) 0.0813(2) 0.0223(7) Uani 1 1 d .
O7 O -0.5104(3) 0.5471(2) 0.1350(2) 0.0198(7) Uani 1 1 d .
O8 O 0.2330(3) 0.4839(2) 0.4397(2) 0.0165(6) Uani 1 1 d .
S1 S -0.43477(11) 0.44772(8) 0.14657(7) 0.0148(2) Uani 1 1 d .
H39 H 0.2437 0.5116 0.0586 0.080 Uiso 1 1 d .
H40 H 0.3045 0.5315 0.1142 0.080 Uiso 1 1 d .

loop_
_atom_site_aniso_label
_atom_site_aniso_U_11
_atom_site_aniso_U_22
_atom_site_aniso_U_33
_atom_site_aniso_U_23
_atom_site_aniso_U_13
_atom_site_aniso_U_12
C1 0.020(2) 0.017(2) 0.023(2) -0.0006(18) -0.0033(18) 0.0023(18)
C2 0.016(2) 0.019(2) 0.024(2) -0.0056(18) -0.0081(17) 0.0049(17)
C3 0.019(2) 0.023(2) 0.018(2) -0.0007(18) -0.0016(17) 0.0028(18)
C4 0.015(2) 0.016(2) 0.025(2) 0.0002(18) -0.0040(17) 0.0026(17)
C5 0.019(2) 0.021(2) 0.023(2) -0.0020(19) -0.0079(18) 0.0044(18)
C6 0.022(2) 0.026(3) 0.035(3) -0.008(2) -0.011(2) 0.005(2)
C7 0.024(3) 0.037(3) 0.041(3) -0.013(2) -0.018(2) 0.004(2)
C8 0.030(3) 0.026(3) 0.032(3) -0.009(2) -0.008(2) -0.004(2)
C9 0.024(2) 0.021(2) 0.024(2) -0.0056(19) -0.0065(19) 0.0018(19)
C10 0.020(2) 0.018(2) 0.018(2) -0.0022(18) -0.0043(17) 0.0040(18)
C11 0.020(2) 0.027(2) 0.019(2) -0.0057(19) -0.0024(17) -0.0075(19)
C12 0.017(2) 0.019(2) 0.021(2) -0.0030(18) 0.0015(17) -0.0071(18)
C13 0.025(2) 0.021(2) 0.017(2) -0.0051(18) -0.0024(18) -0.0066(19)
C14 0.020(2) 0.021(2) 0.024(2) -0.0072(19) -0.0058(18) -0.0034(18)
C15 0.020(2) 0.021(2) 0.023(2) -0.0058(19) -0.0026(18) -0.0066(19)
C16 0.017(2) 0.022(2) 0.026(2) -0.0037(19) -0.0067(18) -0.0039(18)
C17 0.019(2) 0.026(3) 0.035(3) -0.009(2) -0.010(2) -0.0038(19)
C18 0.018(2) 0.037(3) 0.042(3) -0.007(2) -0.011(2) -0.002(2)
C19 0.025(3) 0.022(2) 0.037(3) -0.009(2) -0.005(2) 0.000(2)
C20 0.024(2) 0.023(2) 0.030(2) -0.010(2) -0.006(2) -0.005(2)
C21 0.0087(19) 0.013(2) 0.019(2) 0.0006(16) -0.0031(15) -0.0011(15)
C22 0.0110(19) 0.016(2) 0.019(2) -0.0039(17) -0.0045(16) -0.0013(16)
C23 0.012(2) 0.020(2) 0.0143(19) -0.0049(17) -0.0026(15) 0.0000(17)
C24 0.0120(19) 0.014(2) 0.0133(18) -0.0004(16) -0.0044(15) -0.0029(16)
C25 0.0088(19) 0.018(2) 0.0156(19) -0.0040(16) -0.0015(15) -0.0014(16)
C26 0.0072(18) 0.0108(19) 0.0156(19) -0.0020(16) 0.0001(15) -0.0022(15)
C27 0.011(2) 0.017(2) 0.018(2) -0.0031(17) -0.0009(16) -0.0009(16)
C28 0.012(2) 0.023(2) 0.0157(19) -0.0019(17) -0.0092(16) 0.0016(17)
C29 0.024(2) 0.015(2) 0.016(2) -0.0033(17) -0.0034(17) 0.0014(18)
C30 0.026(2) 0.021(2) 0.019(2) -0.0050(18) -0.0041(18) 0.0123(19)
C31 0.028(3) 0.032(3) 0.018(2) -0.005(2) -0.0032(19) 0.012(2)
C32 0.019(2) 0.015(2) 0.017(2) 0.0017(17) -0.0033(17) 0.0046(17)
C33 0.017(2) 0.020(2) 0.024(2) 0.0009(19) -0.0043(17) 0.0013(18)
C34 0.018(2) 0.023(2) 0.037(3) 0.001(2) -0.007(2) 0.0019(19)
C35 0.019(2) 0.028(3) 0.063(4) -0.003(3) -0.013(2) -0.003(2)
C36 0.024(3) 0.019(2) 0.063(4) -0.002(2) -0.015(3) -0.006(2)
C37 0.023(3) 0.016(2) 0.048(3) -0.001(2) -0.011(2) -0.0002(19)
C38 0.017(2) 0.020(2) 0.027(2) 0.0002(19) -0.0042(18) -0.0008(18)
Co1 0.0087(4) 0.0149(4) 0.0142(4) -0.0023(3) -0.0039(3) 0.0015(3)
Co2 0.0092(3) 0.0142(3) 0.0163(3) -0.0035(2) -0.0043(2) -0.0006(2)
N1 0.0137(17) 0.0184(18) 0.0177(17) -0.0014(15) -0.0026(14) -0.0043(14)
N2 0.0182(19) 0.022(2) 0.0213(18) -0.0072(16) -0.0059(15) -0.0062(16)
N3 0.0140(18) 0.0165(18) 0.0201(18) -0.0004(15) -0.0050(14) -0.0005(14)
N4 0.0156(18) 0.0164(19) 0.0244(19) 0.0005(16) -0.0043(15) 0.0035(15)
N5 0.0162(18) 0.0148(17) 0.0150(16) -0.0014(14) -0.0043(14) 0.0017(14)
N6 0.0175(19) 0.0174(18) 0.0177(17) -0.0023(15) -0.0022(14) 0.0048(15)
O1 0.0097(14) 0.0158(15) 0.0186(14) -0.0030(12) -0.0039(11) 0.0002(11)
O2 0.0227(17) 0.0257(17) 0.0177(15) -0.0029(13) -0.0077(13) 0.0027(13)
O3 0.0075(13) 0.0184(15) 0.0171(14) -0.0052(12) -0.0057(11) 0.0008(11)
O4 0.0100(14) 0.0240(16) 0.0220(15) -0.0092(13) -0.0029(12) 0.0016(12)
O5 0.0118(14) 0.0228(16) 0.0190(14) -0.0044(13) -0.0059(12) -0.0010(12)
O6 0.0121(15) 0.039(2) 0.0141(14) -0.0016(13) 0.0001(11) -0.0069(14)
O7 0.0214(16) 0.0165(15) 0.0222(15) 0.0010(12) -0.0082(13) -0.0040(13)
O8 0.0086(14) 0.0233(16) 0.0173(14) -0.0057(12) -0.0024(11) 0.0011(12)
S1 0.0117(5) 0.0188(5) 0.0141(5) -0.0015(4) -0.0033(4) -0.0041(4)

loop_
_atom_type_symbol
_atom_type_description
_atom_type_scat_dispersion_real
_atom_type_scat_dispersion_imag
_atom_type_scat_source
C C 0.0033 0.0016 'International Tables Vol C Tables 4.2.6.8 and 6.1.1.4'
H H 0.0000 0.0000 'International Tables Vol C Tables 4.2.6.8 and 6.1.1.4'
N N 0.0061 0.0033 'International Tables Vol C Tables 4.2.6.8 and 6.1.1.4'
O O 0.0106 0.0060 'International Tables Vol C Tables 4.2.6.8 and 6.1.1.4'
S S 0.1246 0.1234 'International Tables Vol C Tables 4.2.6.8 and 6.1.1.4'
Co Co 0.3494 0.9721 'International Tables Vol C Tables 4.2.6.8 and 6.1.1.4'

loop_
_geom_angle_atom_site_label_1
_geom_angle_atom_site_label_2
_geom_angle_atom_site_label_3
_geom_angle
_geom_angle_site_symmetry_1
_geom_angle_site_symmetry_3
N3 C1 N4 111.6(4) . .
N3 C1 H1 124.2 . .
N4 C1 H1 124.2 . .
C3 C2 N3 110.3(4) . .
C3 C2 H2 124.9 . .
N3 C2 H2 124.9 . .
C2 C3 N4 105.8(4) . .
C2 C3 H3 127.1 . .
N4 C3 H3 127.1 . .
C38 C4 C5 122.9(4) 2_656 .
C38 C4 N4 118.9(4) 2_656 .
C5 C4 N4 118.1(4) . .
C4 C5 C6 122.9(4) . .
C4 C5 C10 119.2(4) . .
C6 C5 C10 118.0(4) . .
C7 C6 C5 120.6(5) . .
C7 C6 H6 119.7 . .
C5 C6 H6 119.7 . .
C6 C7 C8 120.9(5) . .
C6 C7 H7 119.5 . .
C8 C7 H7 119.5 . .
C9 C8 C7 120.9(5) . .
C9 C8 H8 119.5 . .
C7 C8 H8 119.5 . .
C8 C9 C10 120.4(4) . .
C8 C9 H9 119.8 . .
C10 C9 H9 119.8 . .
C32 C10 C9 123.3(4) 2_656 .
C32 C10 C5 117.6(4) 2_656 .
C9 C10 C5 119.1(4) . .
N1 C11 N2 110.9(4) . .
N1 C11 H11 124.6 . .
N2 C11 H11 124.6 . .
C13 C12 N1 109.0(4) . .
C13 C12 H12 125.5 . .
N1 C12 H12 125.5 . .
C12 C13 N2 106.6(4) . .
C12 C13 H13 126.7 . .
N2 C13 H13 126.7 . .
C16 C14 C15 122.7(4) 2 .
C16 C14 N2 119.1(4) 2 .
C15 C14 N2 118.2(4) . .
C14 C15 C20 123.2(4) . .
C14 C15 C16 117.5(4) . .
C20 C15 C16 119.3(4) . .
C14 C16 C15 119.9(4) 2 .
C14 C16 C17 122.1(4) 2 .
C15 C16 C17 118.0(4) . .
C18 C17 C16 120.3(4) . .
C18 C17 H17 119.9 . .
C16 C17 H17 119.9 . .
C17 C18 C19 121.5(5) . .
C17 C18 H18 119.3 . .
C19 C18 H18 119.3 . .
C20 C19 C18 120.7(5) . .
C20 C19 H19 119.6 . .
C18 C19 H19 119.6 . .
C19 C20 C15 120.2(4) . .
C19 C20 H20 119.9 . .
C15 C20 H20 119.9 . .
O5 C21 O4 127.2(4) . .
O5 C21 C22 118.6(3) . .
O4 C21 C22 114.2(4) . .
C28 C22 C23 119.3(4) . .
C28 C22 C21 120.9(4) . .
C23 C22 C21 119.8(3) . .
C24 C23 C22 122.1(4) . .
C24 C23 H23 119.0 . .
C22 C23 H23 119.0 . .
C23 C24 C25 119.2(4) . .
C23 C24 S1 115.3(3) . .
C25 C24 S1 125.5(3) . .
C27 C25 C24 117.2(4) . .
C27 C25 C26 118.1(3) . .
C24 C25 C26 124.6(4) . .
O3 C26 O8 125.6(4) 1_455 1_455
O3 C26 C25 119.3(3) 1_455 .
O8 C26 C25 115.1(3) 1_455 .
C28 C27 C25 123.2(4) . .
C28 C27 H27 118.4 . .
C25 C27 H27 118.4 . .
C22 C28 C27 119.0(4) . .
C22 C28 H28 120.5 . .
C27 C28 H28 120.5 . .
N5 C29 N6 112.6(4) . .
N5 C29 H29 123.7 . .
N6 C29 H29 123.7 . .
C31 C30 N5 110.3(4) . .
C31 C30 H30 124.9 . .
N5 C30 H30 124.9 . .
C30 C31 N6 106.4(4) . .
C30 C31 H31 126.8 . .
N6 C31 H31 126.8 . .
C33 C32 C10 122.7(4) . 2_656
C33 C32 N6 118.7(4) . .
C10 C32 N6 118.5(4) 2_656 .
C32 C33 C38 119.6(4) . .
C32 C33 C34 122.0(4) . .
C38 C33 C34 118.3(4) . .
C35 C34 C33 119.8(5) . .
C35 C34 H34 120.1 . .
C33 C34 H34 120.1 . .
C34 C35 C36 121.4(5) . .
C34 C35 H35 119.3 . .
C36 C35 H35 119.3 . .
C37 C36 C35 120.7(5) . .
C37 C36 H36 119.6 . .
C35 C36 H36 119.6 . .
C36 C37 C38 120.4(5) . .
C36 C37 H37 119.8 . .
C38 C37 H37 119.8 . .
C4 C38 C37 122.9(4) 2_656 .
C4 C38 C33 117.9(4) 2_656 .
C37 C38 C33 119.3(4) . .
O8 Co1 O8 180.0 2_566 .
O8 Co1 N5 96.33(12) 2_566 .
O8 Co1 N5 83.67(12) . .
O8 Co1 N5 83.67(12) 2_566 2_566
O8 Co1 N5 96.33(12) . 2_566
N5 Co1 N5 179.999(1) . 2_566
O8 Co1 O5 89.75(11) 2_566 2_566
O8 Co1 O5 90.25(11) . 2_566
N5 Co1 O5 91.63(12) . 2_566
N5 Co1 O5 88.37(12) 2_566 2_566
O8 Co1 O5 90.25(11) 2_566 .
O8 Co1 O5 89.75(11) . .
N5 Co1 O5 88.37(12) . .
N5 Co1 O5 91.63(12) 2_566 .
O5 Co1 O5 180.0 2_566 .
O3 Co2 O4 91.02(11) . .
O3 Co2 N1 172.14(13) . .
O4 Co2 N1 90.28(13) . .
O3 Co2 N3 96.09(13) . .
O4 Co2 N3 92.02(13) . .
N1 Co2 N3 91.61(14) . .
O3 Co2 O1 86.19(11) . .
O4 Co2 O1 175.70(11) . .
N1 Co2 O1 92.93(12) . .
N3 Co2 O1 85.05(12) . .
O3 Co2 O2 80.30(12) . .
O4 Co2 O2 95.68(12) . .
N1 Co2 O2 91.86(13) . .
N3 Co2 O2 171.54(13) . .
O1 Co2 O2 87.08(11) . .
C11 N1 C12 106.6(4) . .
C11 N1 Co2 126.6(3) . .
C12 N1 Co2 126.8(3) . .
C11 N2 C13 106.9(4) . .
C11 N2 C14 128.1(4) . .
C13 N2 C14 125.0(4) . .
C1 N3 C2 105.5(4) . .
C1 N3 Co2 126.0(3) . .
C2 N3 Co2 128.5(3) . .
C1 N4 C3 106.8(4) . .
C1 N4 C4 127.3(4) . .
C3 N4 C4 125.8(4) . .
C29 N5 C30 104.7(3) . .
C29 N5 Co1 122.0(3) . .
C30 N5 Co1 133.0(3) . .
C29 N6 C31 106.0(4) . .
C29 N6 C32 125.7(3) . .
C31 N6 C32 128.4(4) . .
S1 O1 Co2 124.35(17) 1_655 .
Co2 O2 H39 130.5 . .
Co2 O2 H40 102.5 . .
H39 O2 H40 82.9 . .
C26 O3 Co2 142.1(3) 1_655 .
C21 O4 Co2 134.7(3) . .
C21 O5 Co1 137.7(3) . .
C26 O8 Co1 130.8(3) 1_655 .
O7 S1 O6 112.83(19) . .
O7 S1 O1 113.00(18) . 1_455
O6 S1 O1 110.59(18) . 1_455
O7 S1 C24 107.98(18) . .
O6 S1 C24 104.68(18) . .
O1 S1 C24 107.22(18) 1_455 .

loop_
_geom_bond_atom_site_label_1
_geom_bond_atom_site_label_2
_geom_bond_distance
_geom_bond_site_symmetry_2
C1 N3 1.314(5) .
C1 N4 1.349(6) .
C1 H1 0.9500 .
C2 C3 1.352(6) .
C2 N3 1.374(5) .
C2 H2 0.9500 .
C3 N4 1.382(5) .
C3 H3 0.9500 .
C4 C38 1.400(6) 2_656
C4 C5 1.400(6) .
C4 N4 1.433(5) .
C5 C6 1.437(6) .
C5 C10 1.437(6) .
C6 C7 1.354(7) .
C6 H6 0.9500 .
C7 C8 1.414(7) .
C7 H7 0.9500 .
C8 C9 1.353(7) .
C8 H8 0.9500 .
C9 C10 1.427(6) .
C9 H9 0.9500 .
C10 C32 1.412(6) 2_656
C11 N1 1.319(5) .
C11 N2 1.348(5) .
C11 H11 0.9500 .
C12 C13 1.352(6) .
C12 N1 1.378(5) .
C12 H12 0.9500 .
C13 N2 1.384(5) .
C13 H13 0.9500 .
C14 C16 1.390(6) 2
C14 C15 1.410(6) .
C14 N2 1.434(6) .
C15 C20 1.423(6) .
C15 C16 1.430(6) .
C16 C14 1.390(6) 2
C16 C17 1.437(6) .
C17 C18 1.348(7) .
C17 H17 0.9500 .
C18 C19 1.406(7) .
C18 H18 0.9500 .
C19 C20 1.357(7) .
C19 H19 0.9500 .
C20 H20 0.9500 .
C21 O5 1.252(5) .
C21 O4 1.256(5) .
C21 C22 1.523(5) .
C22 C28 1.385(5) .
C22 C23 1.393(6) .
C23 C24 1.384(6) .
C23 H23 0.9500 .
C24 C25 1.426(5) .
C24 S1 1.795(4) .
C25 C27 1.393(6) .
C25 C26 1.524(5) .
C26 O3 1.228(5) 1_455
C26 O8 1.262(4) 1_455
C27 C28 1.387(6) .
C27 H27 0.9500 .
C28 H28 0.9500 .
C29 N5 1.310(5) .
C29 N6 1.343(5) .
C29 H29 0.9500 .
C30 C31 1.341(6) .
C30 N5 1.375(5) .
C30 H30 0.9500 .
C31 N6 1.377(5) .
C31 H31 0.9500 .
C32 C33 1.390(6) .
C32 C10 1.412(6) 2_656
C32 N6 1.420(5) .
C33 C38 1.433(6) .
C33 C34 1.434(6) .
C34 C35 1.365(7) .
C34 H34 0.9500 .
C35 C36 1.402(7) .
C35 H35 0.9500 .
C36 C37 1.358(7) .
C36 H36 0.9500 .
C37 C38 1.421(7) .
C37 H37 0.9500 .
C38 C4 1.400(6) 2_656
Co1 O8 2.104(3) 2_566
Co1 O8 2.104(3) .
Co1 N5 2.123(3) .
Co1 N5 2.124(3) 2_566
Co1 O5 2.164(3) 2_566
Co1 O5 2.164(3) .
Co2 O3 2.025(3) .
Co2 O4 2.045(3) .
Co2 N1 2.092(4) .
Co2 N3 2.118(4) .
Co2 O1 2.131(3) .
Co2 O2 2.145(3) .
O1 S1 1.476(3) 1_655
O2 H39 0.8100 .
O2 H40 0.9898 .
O3 C26 1.228(5) 1_655
O6 S1 1.452(3) .
O7 S1 1.450(3) .
O8 C26 1.262(4) 1_655
S1 O1 1.476(3) 1_455
